data_4107851
loop_
_publ_author_name
'Jai Young Lee'
'So Young Lee'
'Wonbo Sim'
'Ki-Min Park'
'Jineun Kim'
'Shim Sung Lee'

_publ_section_title
;
 Temperature-Dependent 3-D CuI Coordination Polymers of
 Calix[4]-bis-dithiacrown: Crystal-to-Crystal Transformation and
 Photoluminescence Change on Coordinated Solvent Removal
;
_journal_name_full 'Journal of the American Chemical Society'
_journal_page_first 6902
_journal_page_last 6903
_journal_paper_doi 10.1021/ja8008693
_journal_volume 130
_journal_year 2008
_chemical_formula_sum 'C51 H65 Cl2 Cu3 I3 N O10 S4'
_chemical_formula_weight 1622.50
_chemical_name_systematic
; 
 ? 
;
_space_group_IT_number 14
_symmetry_cell_setting monoclinic
_symmetry_space_group_name_Hall '-P 2ybc'
_symmetry_space_group_name_H-M 'P 1 21/c 1'
_atom_sites_solution_hydrogens geom
_atom_sites_solution_primary direct
_atom_sites_solution_secondary difmap
_audit_creation_method SHELXTL
_cell_angle_alpha 90.00
_cell_angle_beta 92.417(2)
_cell_angle_gamma 90.00
_cell_formula_units_Z 4
_cell_length_a 15.5197(13)
_cell_length_b 22.380(2)
_cell_length_c 17.6378(15)
_cell_measurement_reflns_used 4084
_cell_measurement_temperature 173(2)
_cell_measurement_theta_max 27.76
_cell_measurement_theta_min 2.24
_cell_volume 6120.7(9)
_computing_cell_refinement 'Bruker SAINT'
_computing_data_collection 'Bruker SMART'
_computing_data_reduction 'Bruker SAINT'
_computing_molecular_graphics 'Bruker SHELXTL'
_computing_publication_material 'Bruker SHELXTL'
_computing_structure_refinement 'Bruker SHELXTL'
_computing_structure_solution 'Bruker SHELXTL'
_diffrn_ambient_temperature 173(2)
_diffrn_measured_fraction_theta_full 0.998
_diffrn_measured_fraction_theta_max 0.998
_diffrn_measurement_device_type 'CCD area detector'
_diffrn_measurement_method 'phi and omega scans'
_diffrn_radiation_monochromator graphite
_diffrn_radiation_source 'fine-focus sealed tube'
_diffrn_radiation_type MoK\a
_diffrn_radiation_wavelength 0.71073
_diffrn_reflns_av_R_equivalents 0.1356
_diffrn_reflns_av_sigmaI/netI 0.2162
_diffrn_reflns_limit_h_max 19
_diffrn_reflns_limit_h_min -18
_diffrn_reflns_limit_k_max 27
_diffrn_reflns_limit_k_min -21
_diffrn_reflns_limit_l_max 21
_diffrn_reflns_limit_l_min -21
_diffrn_reflns_number 34124
_diffrn_reflns_theta_full 26.00
_diffrn_reflns_theta_max 26.00
_diffrn_reflns_theta_min 1.31
_exptl_absorpt_coefficient_mu 2.822
_exptl_absorpt_correction_type 'empirical SADABS'
_exptl_absorpt_process_details
; 
 Ratio of minimum to maximum apparent transmission:  0.559548 
;
_exptl_crystal_colour Colorless
_exptl_crystal_density_diffrn 1.761
_exptl_crystal_description block
_exptl_crystal_F_000 3208
_exptl_crystal_size_max 0.05
_exptl_crystal_size_mid 0.02
_exptl_crystal_size_min 0.01
_refine_diff_density_max 1.954
_refine_diff_density_min -1.101
_refine_diff_density_rms 0.230
_refine_ls_extinction_coef 0.0045(3)
_refine_ls_extinction_expression Fc^*^=kFc[1+0.001xFc^2^\l^3^/sin(2\q)]^-1/4^
_refine_ls_extinction_method SHELXL
_refine_ls_goodness_of_fit_ref 0.999
_refine_ls_hydrogen_treatment constr
_refine_ls_matrix_type full
_refine_ls_number_parameters 669
_refine_ls_number_reflns 12024
_refine_ls_number_restraints 2
_refine_ls_restrained_S_all 0.999
_refine_ls_R_factor_all 0.1594
_refine_ls_R_factor_gt 0.0752
_refine_ls_shift/su_max 0.001
_refine_ls_shift/su_mean 0.000
_refine_ls_structure_factor_coef Fsqd
_refine_ls_weighting_details 'calc w=1/[\s^2^(Fo^2^)+(0.0681P)^2^+0.0000P] where P=(Fo^2^+2Fc^2^)/3'
_refine_ls_weighting_scheme calc
_refine_ls_wR_factor_gt 0.1791
_refine_ls_wR_factor_ref 0.2427
_reflns_number_gt 6001
_reflns_number_total 12024
_reflns_threshold_expression >2sigma(I)
_cod_data_source_file ja8008693-file003.cif
_cod_data_source_block 1
_cod_original_cell_volume 6120.8(9)
_cod_database_code 4107851

loop_
_symmetry_equiv_pos_as_xyz
'x, y, z'
'-x, y+1/2, -z+1/2'
'-x, -y, -z'
'x, -y-1/2, z-1/2'

loop_
_atom_site_label
_atom_site_type_symbol
_atom_site_fract_x
_atom_site_fract_y
_atom_site_fract_z
_atom_site_U_iso_or_equiv
_atom_site_adp_type
_atom_site_occupancy
_atom_site_symmetry_multiplicity
_atom_site_calc_flag
_atom_site_refinement_flags
Cu1 Cu 0.08519(10) 0.76666(7) -0.09300(9) 0.0374(4) Uani 1 1 d .
Cu2 Cu 0.26822(11) 0.74618(8) -0.05696(10) 0.0477(5) Uani 1 1 d .
Cu3 Cu 0.35553(11) 0.85822(7) -0.05880(10) 0.0412(4) Uani 1 1 d .
I1 I 0.17122(6) 0.67597(4) -0.14511(5) 0.0418(3) Uani 1 1 d .
I2 I 0.41252(6) 0.76262(4) -0.12363(6) 0.0457(3) Uani 1 1 d .
I3 I 0.18601(5) 0.85649(4) -0.03803(5) 0.0366(3) Uani 1 1 d .
Cl1 Cl -0.4672(6) 1.1587(3) 0.3925(7) 0.181(4) Uani 1 1 d .
Cl2 Cl -0.5108(8) 1.0728(4) 0.5071(5) 0.212(5) Uani 1 1 d .
S1 S -0.5938(2) 0.88924(14) 0.06159(19) 0.0358(8) Uani 1 1 d .
S2 S -0.4058(2) 1.06176(18) 0.1315(2) 0.0505(10) Uani 1 1 d .
S3 S 0.0279(2) 0.67984(13) 0.30449(18) 0.0335(8) Uani 1 1 d .
S4 S 0.0324(2) 0.72808(13) 0.01835(19) 0.0332(7) Uani 1 1 d .
O1 O -0.3645(5) 0.8074(4) 0.0967(5) 0.035(2) Uani 1 1 d .
O2 O -0.6398(9) 0.9342(5) 0.2192(6) 0.079(4) Uani 1 1 d .
O3 O -0.5435(10) 1.0417(7) 0.2539(7) 0.096(5) Uani 1 1 d .
O4 O -0.2179(5) 0.9385(4) 0.1504(5) 0.036(2) Uani 1 1 d .
O5 O -0.1686(5) 0.7856(3) 0.2325(4) 0.031(2) Uani 1 1 d .
O6 O -0.0895(6) 0.5754(4) 0.2177(5) 0.039(2) Uani 1 1 d .
O7 O -0.0461(6) 0.5605(4) 0.0479(5) 0.045(2) Uani 1 1 d .
O8 O -0.1746(5) 0.8337(3) 0.0309(4) 0.0280(19) Uani 1 1 d .
N1 N 0.2662(8) 0.7182(5) 0.0516(7) 0.050(3) Uani 1 1 d .
C1 C -0.4551(8) 0.8078(5) 0.0788(8) 0.038(3) Uani 1 1 d .
H1A H -0.4863 0.7837 0.1158 0.046 Uiso 1 1 calc R
H1B H -0.4677 0.7917 0.0272 0.046 Uiso 1 1 calc R
C2 C -0.4814(8) 0.8745(6) 0.0832(8) 0.040(3) Uani 1 1 d .
H2A H -0.4467 0.8975 0.0475 0.048 Uiso 1 1 calc R
H2B H -0.4666 0.8893 0.1350 0.048 Uiso 1 1 calc R
C3 C -0.6477(8) 0.8502(6) 0.1372(7) 0.036(3) Uani 1 1 d .
H3A H -0.7108 0.8516 0.1262 0.043 Uiso 1 1 calc R
H3B H -0.6299 0.8077 0.1370 0.043 Uiso 1 1 calc R
C4 C -0.6295(12) 0.8747(8) 0.2132(10) 0.075(5) Uani 1 1 d .
H4A H -0.6677 0.8548 0.2490 0.090 Uiso 1 1 calc R
H4B H -0.5692 0.8646 0.2290 0.090 Uiso 1 1 calc R
C5 C -0.6339(18) 0.9574(8) 0.2905(11) 0.128(10) Uani 1 1 d D
H5A H -0.5925 0.9326 0.3210 0.154 Uiso 1 1 calc R
H5B H -0.6909 0.9528 0.3130 0.154 Uiso 1 1 calc R
C6 C -0.6079(16) 1.0190(9) 0.2993(13) 0.126(10) Uani 1 1 d D
H6A H -0.6600 1.0440 0.2904 0.151 Uiso 1 1 calc R
H6B H -0.5884 1.0248 0.3529 0.151 Uiso 1 1 calc R
C7 C -0.4641(13) 1.0363(8) 0.2738(10) 0.075(6) Uani 1 1 d .
H7A H -0.4459 0.9945 0.2656 0.091 Uiso 1 1 calc R
H7B H -0.4562 1.0452 0.3286 0.091 Uiso 1 1 calc R
C8 C -0.4069(10) 1.0784(7) 0.2288(8) 0.057(4) Uani 1 1 d .
H8A H -0.3471 1.0763 0.2507 0.068 Uiso 1 1 calc R
H8B H -0.4275 1.1199 0.2350 0.068 Uiso 1 1 calc R
C9 C -0.3431(9) 0.9954(6) 0.1318(9) 0.052(4) Uani 1 1 d .
H9A H -0.3703 0.9666 0.1660 0.062 Uiso 1 1 calc R
H9B H -0.3481 0.9783 0.0800 0.062 Uiso 1 1 calc R
C10 C -0.2497(10) 0.9983(6) 0.1544(9) 0.052(4) Uani 1 1 d .
H10A H -0.2188 1.0246 0.1194 0.062 Uiso 1 1 calc R
H10B H -0.2415 1.0141 0.2066 0.062 Uiso 1 1 calc R
C11 C -0.1298(8) 0.9289(5) 0.1559(7) 0.032(3) Uani 1 1 d .
C12 C -0.0914(9) 0.9081(5) 0.2238(7) 0.034(3) Uani 1 1 d .
C13 C -0.0073(9) 0.8929(6) 0.2267(9) 0.047(4) Uani 1 1 d .
H13A H 0.0188 0.8777 0.2724 0.057 Uiso 1 1 calc R
C14 C 0.0418(10) 0.8994(6) 0.1617(10) 0.052(4) Uani 1 1 d .
H14A H 0.1013 0.8892 0.1641 0.062 Uiso 1 1 calc R
C15 C 0.0048(9) 0.9200(6) 0.0960(10) 0.049(4) Uani 1 1 d .
H15A H 0.0395 0.9247 0.0534 0.059 Uiso 1 1 calc R
C16 C -0.0818(9) 0.9345(5) 0.0887(8) 0.040(3) Uani 1 1 d .
C17 C -0.1216(9) 0.9585(5) 0.0160(8) 0.042(4) Uani 1 1 d .
H17A H -0.0777 0.9550 -0.0228 0.050 Uiso 1 1 calc R
H17B H -0.1315 1.0017 0.0238 0.050 Uiso 1 1 calc R
C18 C -0.2045(9) 0.9327(6) -0.0181(7) 0.041(3) Uani 1 1 d .
C19 C -0.2618(10) 0.9694(6) -0.0602(8) 0.046(4) Uani 1 1 d .
H19A H -0.2496 1.0108 -0.0647 0.055 Uiso 1 1 calc R
C20 C -0.3350(12) 0.9466(7) -0.0949(9) 0.062(5) Uani 1 1 d .
H20A H -0.3743 0.9728 -0.1208 0.075 Uiso 1 1 calc R
C21 C -0.3531(11) 0.8871(7) -0.0931(8) 0.052(4) Uani 1 1 d .
H21A H -0.4033 0.8723 -0.1195 0.063 Uiso 1 1 calc R
C22 C -0.2997(9) 0.8485(6) -0.0538(7) 0.038(3) Uani 1 1 d .
C23 C -0.2257(8) 0.8708(6) -0.0150(7) 0.033(3) Uani 1 1 d .
C24 C -0.3212(9) 0.7815(6) -0.0579(7) 0.039(3) Uani 1 1 d .
H24A H -0.3839 0.7781 -0.0699 0.047 Uiso 1 1 calc R
H24B H -0.2915 0.7650 -0.1019 0.047 Uiso 1 1 calc R
C25 C -0.3008(8) 0.7409(5) 0.0083(7) 0.031(3) Uani 1 1 d .
C26 C -0.2588(9) 0.6870(5) -0.0052(8) 0.042(3) Uani 1 1 d .
H26A H -0.2443 0.6769 -0.0554 0.050 Uiso 1 1 calc R
C27 C -0.2379(9) 0.6479(6) 0.0544(9) 0.048(4) Uani 1 1 d .
H27A H -0.2082 0.6118 0.0445 0.057 Uiso 1 1 calc R
C28 C -0.2599(9) 0.6611(6) 0.1270(8) 0.045(4) Uani 1 1 d .
H28A H -0.2452 0.6342 0.1672 0.054 Uiso 1 1 calc R
C29 C -0.3048(8) 0.7151(5) 0.1423(7) 0.035(3) Uani 1 1 d .
C30 C -0.3252(8) 0.7537(5) 0.0829(7) 0.034(3) Uani 1 1 d .
C31 C -0.3334(9) 0.7257(6) 0.2215(7) 0.039(3) Uani 1 1 d .
H31A H -0.3029 0.6968 0.2556 0.047 Uiso 1 1 calc R
H31B H -0.3958 0.7164 0.2223 0.047 Uiso 1 1 calc R
C32 C -0.3197(9) 0.7877(6) 0.2546(7) 0.038(3) Uani 1 1 d .
C33 C -0.3888(10) 0.8185(7) 0.2828(8) 0.049(4) Uani 1 1 d .
H33A H -0.4440 0.8002 0.2801 0.059 Uiso 1 1 calc R
C34 C -0.3809(10) 0.8739(7) 0.3142(9) 0.056(4) Uani 1 1 d .
H34A H -0.4295 0.8937 0.3336 0.068 Uiso 1 1 calc R
C35 C -0.3012(11) 0.9003(6) 0.3171(8) 0.054(4) Uani 1 1 d .
H35A H -0.2953 0.9391 0.3384 0.064 Uiso 1 1 calc R
C36 C -0.2282(9) 0.8723(6) 0.2898(6) 0.038(3) Uani 1 1 d .
C37 C -0.2404(8) 0.8150(5) 0.2611(7) 0.034(3) Uani 1 1 d .
C38 C -0.1418(9) 0.9035(6) 0.2934(8) 0.043(3) Uani 1 1 d .
H38A H -0.1513 0.9446 0.3120 0.052 Uiso 1 1 calc R
H38B H -0.1050 0.8829 0.3325 0.052 Uiso 1 1 calc R
C39 C -0.1194(9) 0.7532(6) 0.2896(7) 0.039(3) Uani 1 1 d .
H39A H -0.1566 0.7244 0.3156 0.047 Uiso 1 1 calc R
H39B H -0.0933 0.7808 0.3278 0.047 Uiso 1 1 calc R
C40 C -0.0500(7) 0.7206(6) 0.2481(7) 0.034(3) Uani 1 1 d .
H40A H -0.0189 0.7504 0.2179 0.041 Uiso 1 1 calc R
H40B H -0.0786 0.6925 0.2118 0.041 Uiso 1 1 calc R
C41 C -0.0285(9) 0.6125(5) 0.3336(8) 0.041(3) Uani 1 1 d .
H41A H -0.0008 0.5981 0.3817 0.049 Uiso 1 1 calc R
H41B H -0.0886 0.6236 0.3442 0.049 Uiso 1 1 calc R
C42 C -0.0310(9) 0.5624(5) 0.2785(7) 0.042(3) Uani 1 1 d .
H42A H 0.0272 0.5559 0.2591 0.050 Uiso 1 1 calc R
H42B H -0.0489 0.5253 0.3040 0.050 Uiso 1 1 calc R
C43 C -0.1037(9) 0.5256(5) 0.1667(8) 0.041(3) Uani 1 1 d .
H43A H -0.1609 0.5305 0.1405 0.049 Uiso 1 1 calc R
H43B H -0.1055 0.4885 0.1971 0.049 Uiso 1 1 calc R
C44 C -0.0385(11) 0.5183(6) 0.1089(8) 0.052(4) Uani 1 1 d .
H44A H 0.0196 0.5222 0.1339 0.062 Uiso 1 1 calc R
H44B H -0.0433 0.4775 0.0876 0.062 Uiso 1 1 calc R
C45 C -0.0142(9) 0.6181(5) 0.0680(7) 0.039(3) Uani 1 1 d .
H45A H 0.0447 0.6147 0.0914 0.046 Uiso 1 1 calc R
H45B H -0.0518 0.6368 0.1052 0.046 Uiso 1 1 calc R
C46 C -0.0128(8) 0.6559(5) -0.0032(7) 0.034(3) Uani 1 1 d .
H46A H -0.0723 0.6607 -0.0249 0.041 Uiso 1 1 calc R
H46B H 0.0219 0.6357 -0.0414 0.041 Uiso 1 1 calc R
C47 C -0.0592(8) 0.7680(5) 0.0548(7) 0.031(3) Uani 1 1 d .
H47A H -0.1002 0.7389 0.0754 0.037 Uiso 1 1 calc R
H47B H -0.0390 0.7946 0.0967 0.037 Uiso 1 1 calc R
C48 C -0.1049(8) 0.8046(5) -0.0062(7) 0.034(3) Uani 1 1 d .
H48A H -0.0653 0.8345 -0.0271 0.041 Uiso 1 1 calc R
H48B H -0.1274 0.7787 -0.0480 0.041 Uiso 1 1 calc R
C49 C 0.2506(9) 0.7122(7) 0.1126(8) 0.047(4) Uani 1 1 d .
C50 C 0.2330(12) 0.7053(8) 0.1922(9) 0.073(5) Uani 1 1 d .
H50A H 0.2872 0.6983 0.2214 0.109 Uiso 1 1 calc R
H50B H 0.1942 0.6713 0.1984 0.109 Uiso 1 1 calc R
H50C H 0.2056 0.7417 0.2105 0.109 Uiso 1 1 calc R
C51 C -0.5197(15) 1.1425(9) 0.4822(13) 0.097(7) Uani 1 1 d .
H51A H -0.4934 1.1678 0.5229 0.116 Uiso 1 1 calc R
H51B H -0.5816 1.1530 0.4764 0.116 Uiso 1 1 calc R
O9W O 0.2168(6) 0.5610(4) 0.1177(8) 0.080(4) Uani 1 1 d .
O10W O 0.2752(16) 0.5249(11) -0.0002(9) 0.215(12) Uani 1 1 d .

loop_
_atom_site_aniso_label
_atom_site_aniso_U_11
_atom_site_aniso_U_22
_atom_site_aniso_U_33
_atom_site_aniso_U_23
_atom_site_aniso_U_13
_atom_site_aniso_U_12
Cu1 0.0384(10) 0.0338(9) 0.0404(10) 0.0024(7) 0.0061(8) -0.0002(8)
Cu2 0.0474(11) 0.0501(11) 0.0460(11) -0.0052(8) 0.0073(9) -0.0014(9)
Cu3 0.0373(10) 0.0464(10) 0.0401(10) -0.0018(8) 0.0061(8) 0.0038(8)
I1 0.0384(5) 0.0398(5) 0.0476(6) -0.0119(4) 0.0073(4) 0.0006(4)
I2 0.0353(5) 0.0510(6) 0.0513(6) -0.0141(5) 0.0080(4) 0.0055(4)
I3 0.0289(5) 0.0300(5) 0.0512(6) -0.0042(4) 0.0061(4) 0.0013(4)
Cl1 0.151(7) 0.110(5) 0.283(13) -0.048(7) 0.025(8) 0.022(5)
Cl2 0.334(14) 0.186(8) 0.116(6) -0.022(6) -0.013(8) 0.123(9)
S1 0.0360(19) 0.0340(17) 0.0378(19) -0.0001(14) 0.0062(15) 0.0029(15)
S2 0.045(2) 0.059(2) 0.049(2) 0.0094(19) 0.0097(18) 0.0099(19)
S3 0.0387(19) 0.0277(16) 0.0343(18) 0.0002(14) 0.0046(15) 0.0032(15)
S4 0.0335(18) 0.0293(16) 0.0371(18) 0.0043(14) 0.0073(14) 0.0030(14)
O1 0.032(5) 0.037(5) 0.036(5) -0.007(4) -0.004(4) 0.005(4)
O2 0.149(12) 0.051(7) 0.041(6) -0.002(5) 0.047(7) 0.006(7)
O3 0.093(10) 0.137(13) 0.059(8) -0.009(8) 0.035(8) -0.040(10)
O4 0.039(5) 0.037(5) 0.033(5) 0.001(4) 0.008(4) 0.003(4)
O5 0.039(5) 0.025(4) 0.029(5) 0.008(4) 0.004(4) 0.012(4)
O6 0.057(6) 0.031(5) 0.030(5) 0.003(4) -0.002(4) -0.002(4)
O7 0.076(7) 0.025(5) 0.034(5) -0.004(4) 0.004(5) 0.001(5)
O8 0.035(5) 0.023(4) 0.026(4) 0.001(3) 0.006(4) 0.009(4)
N1 0.056(8) 0.049(7) 0.045(8) 0.009(6) 0.008(6) 0.000(6)
C1 0.033(8) 0.034(7) 0.048(8) -0.003(6) 0.003(6) 0.008(6)
C2 0.039(8) 0.037(7) 0.044(8) 0.000(6) 0.007(6) 0.002(6)
C3 0.029(7) 0.045(8) 0.034(7) 0.001(6) 0.013(6) -0.007(6)
C4 0.071(12) 0.092(14) 0.064(12) 0.000(11) 0.031(10) -0.018(11)
C5 0.23(3) 0.091(16) 0.073(15) -0.028(12) 0.082(17) -0.068(18)
C6 0.14(2) 0.16(2) 0.084(16) -0.056(16) 0.055(15) -0.074(19)
C7 0.086(15) 0.087(14) 0.055(11) -0.004(10) 0.015(11) 0.028(12)
C8 0.063(10) 0.068(10) 0.040(9) 0.009(8) 0.023(8) 0.012(9)
C9 0.039(9) 0.056(10) 0.060(10) 0.008(8) -0.001(8) -0.003(8)
C10 0.063(11) 0.038(8) 0.056(10) 0.007(7) 0.011(8) 0.008(8)
C11 0.027(7) 0.028(7) 0.043(8) -0.003(6) 0.012(6) -0.004(6)
C12 0.042(8) 0.032(7) 0.029(7) -0.005(6) -0.004(6) 0.004(6)
C13 0.047(9) 0.036(8) 0.058(10) -0.009(7) -0.012(8) 0.007(7)
C14 0.038(9) 0.033(8) 0.083(13) -0.012(8) -0.001(9) 0.005(7)
C15 0.037(9) 0.032(8) 0.078(12) -0.013(8) 0.014(8) 0.000(7)
C16 0.050(9) 0.018(6) 0.054(9) -0.001(6) 0.009(7) -0.005(6)
C17 0.068(10) 0.008(6) 0.049(8) -0.005(5) 0.010(7) 0.004(6)
C18 0.054(9) 0.036(7) 0.033(7) 0.003(6) 0.017(7) 0.009(7)
C19 0.070(11) 0.032(7) 0.037(8) 0.018(6) 0.001(8) 0.010(8)
C20 0.081(13) 0.065(11) 0.041(9) 0.001(8) -0.001(9) 0.043(10)
C21 0.064(10) 0.052(9) 0.040(9) 0.000(7) -0.004(8) 0.030(8)
C22 0.058(9) 0.033(7) 0.024(7) 0.009(6) 0.001(6) 0.008(7)
C23 0.039(8) 0.040(7) 0.020(6) 0.007(5) 0.006(6) 0.012(6)
C24 0.042(8) 0.048(8) 0.027(7) 0.002(6) -0.002(6) 0.004(7)
C25 0.030(7) 0.036(7) 0.028(7) -0.008(6) 0.001(5) -0.004(6)
C26 0.052(9) 0.024(7) 0.049(9) -0.005(6) -0.008(7) 0.001(6)
C27 0.048(9) 0.027(7) 0.068(11) -0.001(7) 0.006(8) 0.001(7)
C28 0.052(9) 0.045(8) 0.038(8) 0.008(7) -0.001(7) 0.000(7)
C29 0.029(7) 0.033(7) 0.042(8) 0.006(6) -0.002(6) -0.011(6)
C30 0.034(7) 0.036(7) 0.031(7) 0.005(6) 0.001(6) 0.002(6)
C31 0.038(8) 0.043(8) 0.038(8) 0.011(6) 0.008(6) 0.001(7)
C32 0.042(8) 0.041(8) 0.034(7) 0.008(6) 0.007(6) 0.003(7)
C33 0.052(9) 0.058(10) 0.038(8) 0.014(7) 0.022(7) 0.014(8)
C34 0.045(10) 0.071(11) 0.055(10) 0.018(9) 0.018(8) 0.027(9)
C35 0.097(13) 0.033(8) 0.031(8) 0.003(6) 0.007(8) 0.025(9)
C36 0.061(9) 0.039(7) 0.013(6) 0.000(5) 0.006(6) 0.012(7)
C37 0.033(7) 0.037(7) 0.032(7) 0.016(6) 0.013(6) 0.007(6)
C38 0.057(9) 0.033(7) 0.038(8) -0.001(6) -0.008(7) -0.009(7)
C39 0.050(9) 0.034(7) 0.035(8) 0.006(6) 0.013(6) 0.016(6)
C40 0.027(7) 0.035(7) 0.041(8) 0.005(6) 0.008(6) 0.002(6)
C41 0.045(8) 0.036(7) 0.042(8) 0.001(6) -0.003(7) -0.010(7)
C42 0.061(10) 0.026(7) 0.037(8) 0.001(6) -0.009(7) 0.007(7)
C43 0.064(10) 0.022(6) 0.037(8) -0.003(6) 0.009(7) -0.014(7)
C44 0.084(12) 0.025(7) 0.046(9) 0.003(6) -0.002(8) 0.012(8)
C45 0.063(9) 0.025(6) 0.028(7) 0.000(5) 0.005(7) 0.004(7)
C46 0.039(8) 0.036(7) 0.028(7) -0.003(5) 0.012(6) -0.007(6)
C47 0.038(7) 0.025(6) 0.029(7) 0.000(5) 0.004(6) 0.005(6)
C48 0.040(8) 0.029(7) 0.033(7) 0.000(5) 0.011(6) 0.004(6)
C49 0.047(9) 0.054(9) 0.040(9) 0.007(7) 0.004(7) -0.010(7)
C50 0.088(13) 0.086(13) 0.043(10) 0.009(9) 0.005(9) -0.014(11)
C51 0.112(18) 0.082(14) 0.096(17) -0.008(13) 0.005(14) 0.027(13)
O9W 0.040(6) 0.015(5) 0.183(14) 0.031(6) -0.021(7) 0.000(4)
O10W 0.31(3) 0.28(3) 0.050(10) 0.063(13) -0.027(13) -0.17(2)

loop_
_atom_type_symbol
_atom_type_description
_atom_type_scat_dispersion_real
_atom_type_scat_dispersion_imag
_atom_type_scat_source
C C 0.0033 0.0016 'International Tables Vol C Tables 4.2.6.8 and 6.1.1.4'
H H 0.0000 0.0000 'International Tables Vol C Tables 4.2.6.8 and 6.1.1.4'
N N 0.0061 0.0033 'International Tables Vol C Tables 4.2.6.8 and 6.1.1.4'
O O 0.0106 0.0060 'International Tables Vol C Tables 4.2.6.8 and 6.1.1.4'
S S 0.1246 0.1234 'International Tables Vol C Tables 4.2.6.8 and 6.1.1.4'
Cl Cl 0.1484 0.1585 'International Tables Vol C Tables 4.2.6.8 and 6.1.1.4'
I I -0.4742 1.8119 'International Tables Vol C Tables 4.2.6.8 and 6.1.1.4'
Cu Cu 0.3201 1.2651 'International Tables Vol C Tables 4.2.6.8 and 6.1.1.4'

loop_
_geom_angle_atom_site_label_1
_geom_angle_atom_site_label_2
_geom_angle_atom_site_label_3
_geom_angle
_geom_angle_site_symmetry_1
_geom_angle_site_symmetry_3
S3 Cu1 S4 135.60(13) 4_575 .
S3 Cu1 I1 108.16(10) 4_575 .
S4 Cu1 I1 102.22(9) . .
S3 Cu1 I3 95.33(9) 4_575 .
S4 Cu1 I3 101.09(10) . .
I1 Cu1 I3 114.00(6) . .
S3 Cu1 Cu2 126.09(11) 4_575 .
S4 Cu1 Cu2 97.57(10) . .
I1 Cu1 Cu2 56.56(5) . .
I3 Cu1 Cu2 59.70(5) . .
N1 Cu2 I2 121.5(4) . .
N1 Cu2 I1 110.1(4) . .
I2 Cu2 I1 107.39(7) . .
N1 Cu2 I3 97.7(3) . .
I2 Cu2 I3 109.52(7) . .
I1 Cu2 I3 110.08(7) . .
N1 Cu2 Cu3 108.1(4) . .
I2 Cu2 Cu3 56.72(5) . .
I1 Cu2 Cu3 140.99(8) . .
I3 Cu2 Cu3 56.37(5) . .
N1 Cu2 Cu1 101.6(4) . .
I2 Cu2 Cu1 136.72(8) . .
I1 Cu2 Cu1 55.91(5) . .
I3 Cu2 Cu1 56.28(5) . .
Cu3 Cu2 Cu1 108.54(7) . .
S1 Cu3 S2 99.34(14) 1_655 3_575
S1 Cu3 I2 122.43(11) 1_655 .
S2 Cu3 I2 105.06(11) 3_575 .
S1 Cu3 I3 100.09(10) 1_655 .
S2 Cu3 I3 115.87(11) 3_575 .
I2 Cu3 I3 113.82(7) . .
S1 Cu3 Cu2 113.12(11) 1_655 .
S2 Cu3 Cu2 147.52(13) 3_575 .
I2 Cu3 Cu2 56.75(5) . .
I3 Cu3 Cu2 60.95(5) . .
Cu1 I1 Cu2 67.53(6) . .
Cu3 I2 Cu2 66.53(6) . .
Cu3 I3 Cu1 121.34(6) . .
Cu3 I3 Cu2 62.68(5) . .
Cu1 I3 Cu2 64.02(5) . .
C2 S1 C3 103.1(6) . .
C2 S1 Cu3 115.1(5) . 1_455
C3 S1 Cu3 112.0(4) . 1_455
C8 S2 C9 101.7(7) . .
C8 S2 Cu3 112.8(6) . 3_575
C9 S2 Cu3 116.3(5) . 3_575
C40 S3 C41 104.9(6) . .
C40 S3 Cu1 113.6(4) . 4_576
C41 S3 Cu1 112.3(4) . 4_576
C46 S4 C47 102.2(6) . .
C46 S4 Cu1 107.7(4) . .
C47 S4 Cu1 115.1(4) . .
C30 O1 C1 114.0(9) . .
C4 O2 C5 116.5(15) . .
C7 O3 C6 120.9(19) . .
C11 O4 C10 119.0(10) . .
C37 O5 C39 113.1(9) . .
C42 O6 C43 113.1(10) . .
C45 O7 C44 113.1(10) . .
C23 O8 C48 115.2(9) . .
C49 N1 Cu2 164.1(13) . .
O1 C1 C2 104.7(10) . .
C1 C2 S1 114.9(9) . .
C4 C3 S1 114.3(10) . .
O2 C4 C3 115.1(15) . .
O2 C5 C6 118.1(17) . .
O3 C6 C5 119.2(18) . .
O3 C7 C8 112.0(15) . .
C7 C8 S2 113.8(12) . .
C10 C9 S2 119.5(11) . .
O4 C10 C9 106.3(12) . .
O4 C11 C12 119.9(11) . .
O4 C11 C16 118.4(11) . .
C12 C11 C16 121.4(12) . .
C13 C12 C11 119.7(13) . .
C13 C12 C38 119.6(13) . .
C11 C12 C38 120.7(12) . .
C12 C13 C14 119.9(14) . .
C15 C14 C13 120.4(14) . .
C14 C15 C16 122.5(15) . .
C15 C16 C11 116.0(13) . .
C15 C16 C17 121.9(13) . .
C11 C16 C17 121.9(12) . .
C16 C17 C18 121.2(11) . .
C19 C18 C23 116.6(13) . .
C19 C18 C17 119.9(12) . .
C23 C18 C17 123.4(12) . .
C20 C19 C18 121.0(13) . .
C21 C20 C19 121.6(14) . .
C20 C21 C22 120.6(16) . .
C21 C22 C23 119.2(13) . .
C21 C22 C24 117.9(13) . .
C23 C22 C24 122.8(11) . .
O8 C23 C22 120.5(11) . .
O8 C23 C18 118.5(12) . .
C22 C23 C18 120.9(12) . .
C25 C24 C22 121.0(11) . .
C26 C25 C30 118.7(12) . .
C26 C25 C24 118.3(11) . .
C30 C25 C24 122.9(11) . .
C25 C26 C27 120.6(13) . .
C28 C27 C26 120.6(13) . .
C27 C28 C29 120.1(13) . .
C30 C29 C28 118.9(12) . .
C30 C29 C31 122.5(12) . .
C28 C29 C31 118.4(11) . .
O1 C30 C29 120.1(11) . .
O1 C30 C25 118.8(11) . .
C29 C30 C25 121.0(12) . .
C29 C31 C32 117.4(10) . .
C37 C32 C33 116.9(13) . .
C37 C32 C31 123.3(12) . .
C33 C32 C31 119.7(13) . .
C34 C33 C32 122.9(15) . .
C33 C34 C35 118.2(14) . .
C34 C35 C36 122.5(14) . .
C37 C36 C35 116.1(13) . .
C37 C36 C38 123.3(12) . .
C35 C36 C38 120.6(12) . .
C32 C37 C36 123.3(12) . .
C32 C37 O5 118.9(11) . .
C36 C37 O5 117.7(11) . .
C12 C38 C36 119.7(11) . .
O5 C39 C40 105.9(10) . .
C39 C40 S3 117.1(9) . .
C42 C41 S3 116.1(10) . .
O6 C42 C41 109.9(10) . .
O6 C43 C44 115.1(11) . .
O7 C44 C43 114.1(12) . .
O7 C45 C46 108.5(10) . .
C45 C46 S4 110.3(9) . .
C48 C47 S4 111.5(8) . .
O8 C48 C47 105.1(9) . .
N1 C49 C50 178.2(17) . .
Cl2 C51 Cl1 112.6(12) . .

loop_
_geom_bond_atom_site_label_1
_geom_bond_atom_site_label_2
_geom_bond_distance
_geom_bond_site_symmetry_2
Cu1 S3 2.315(4) 4_575
Cu1 S4 2.326(3) .
Cu1 I1 2.6172(18) .
Cu1 I3 2.7022(18) .
Cu1 Cu2 2.921(2) .
Cu2 N1 2.017(12) .
Cu2 I2 2.599(2) .
Cu2 I1 2.637(2) .
Cu2 I3 2.8053(19) .
Cu2 Cu3 2.851(2) .
Cu3 S1 2.339(4) 1_655
Cu3 S2 2.355(4) 3_575
Cu3 I2 2.5984(18) .
Cu3 I3 2.6718(18) .
Cl1 C51 1.84(2) .
Cl2 C51 1.62(2) .
S1 C2 1.801(13) .
S1 C3 1.827(12) .
S1 Cu3 2.339(4) 1_455
S2 C8 1.757(14) .
S2 C9 1.774(15) .
S2 Cu3 2.355(4) 3_575
S3 C40 1.784(12) .
S3 C41 1.827(13) .
S3 Cu1 2.315(4) 4_576
S4 C46 1.795(12) .
S4 C47 1.820(12) .
O1 C30 1.374(14) .
O1 C1 1.427(14) .
O2 C4 1.347(19) .
O2 C5 1.36(2) .
O3 C7 1.273(19) .
O3 C6 1.40(2) .
O4 C11 1.384(14) .
O4 C10 1.428(15) .
O5 C37 1.405(13) .
O5 C39 1.435(14) .
O6 C42 1.405(15) .
O6 C43 1.442(14) .
O7 C45 1.420(14) .
O7 C44 1.434(15) .
O8 C23 1.386(14) .
O8 C48 1.444(13) .
N1 C49 1.121(17) .
C1 C2 1.550(16) .
C3 C4 1.46(2) .
C5 C6 1.442(7) .
C7 C8 1.54(2) .
C9 C10 1.49(2) .
C11 C12 1.394(17) .
C11 C16 1.434(17) .
C12 C13 1.347(18) .
C12 C38 1.488(18) .
C13 C14 1.41(2) .
C14 C15 1.35(2) .
C15 C16 1.382(19) .
C16 C17 1.498(19) .
C17 C18 1.512(19) .
C18 C19 1.401(18) .
C18 C23 1.425(17) .
C19 C20 1.37(2) .
C20 C21 1.36(2) .
C21 C22 1.367(18) .
C22 C23 1.403(18) .
C22 C24 1.537(18) .
C24 C25 1.504(17) .
C25 C26 1.395(17) .
C25 C30 1.413(16) .
C26 C27 1.395(19) .
C27 C28 1.372(19) .
C28 C29 1.428(18) .
C29 C30 1.385(16) .
C29 C31 1.502(17) .
C31 C32 1.517(18) .
C32 C37 1.374(17) .
C32 C33 1.385(18) .
C33 C34 1.36(2) .
C34 C35 1.37(2) .
C35 C36 1.398(19) .
C36 C37 1.388(17) .
C36 C38 1.511(19) .
C39 C40 1.515(16) .
C41 C42 1.485(17) .
C43 C44 1.477(19) .
C45 C46 1.515(16) .
C47 C48 1.505(16) .
C49 C50 1.45(2) .
